data_7226300
loop_
_publ_author_name
'Lai, Xiaofang'
'Lin, Zhiping'
'Bu, Kejun'
'Wang, Xin'
'Zhang, Hui'
'Li, Dandan'
'Wang, Yingqi'
'Gu, Yuhao'
'Lin, Jianhua'
'Huang, Fu Qiang'

_publ_section_title
;
 Ammonia and iron cointercalated iron sulfide (NH3)Fe0.25Fe2S2:
 hydrothermal synthesis, crystal structure, weak ferromagnetism and
 crossover from negative to positive magnetoresistance
;
_journal_name_full 'RSC Adv.'
_journal_paper_doi 10.1039/C6RA17568F
_journal_year 2016
_chemical_formula_moiety 'Fe4.48 S4, 2(N)'
_chemical_formula_sum 'Fe4.48 N2 S4'
_chemical_formula_weight 406.69
_chemical_name_systematic 'ammonia intercalated iron sulfide'
_space_group_IT_number 139
_symmetry_cell_setting tetragonal
_symmetry_space_group_name_Hall '-I 4 2'
_symmetry_space_group_name_H-M 'I 4/m m m'
_audit_update_record
;
2016-05-17 deposited with the CCDC.
2016-08-19 downloaded from the CCDC.
;
_cell_angle_alpha 90.00000
_cell_angle_beta 90.00000
_cell_angle_gamma 90.00000
_cell_formula_units_Z 1
_cell_length_a 3.68795(12)
_cell_length_b 3.68795(12)
_cell_length_c 15.1134(8)
_cell_measurement_reflns_used 5198
_cell_measurement_temperature 298
_cell_measurement_theta_max 55.0094
_cell_measurement_theta_min 2.5611
_cell_volume 205.557(14)
_computing_structure_refinement FULLPROF
_diffrn_ambient_temperature 298
_diffrn_measurement_device_type 'Bruker D8 Focus'
_diffrn_radiation_type CuK\a
_diffrn_radiation_wavelength 1.5418
_exptl_crystal_colour black
_exptl_crystal_density_diffrn 3.285
_exptl_crystal_preparation 'Magnetic properties'
_pd_instr_location ' ?'
_pd_meas_2theta_range_inc 0.020188
_pd_meas_2theta_range_max 110.01870
_pd_meas_2theta_range_min 5.12230
_pd_meas_number_of_points 5198
_pd_proc_2theta_range_inc 0.020188
_pd_proc_2theta_range_max 110.0211
_pd_proc_2theta_range_min 5.1247
_pd_proc_ls_pref_orient_corr ' ?'
_pd_proc_ls_prof_R_factor 0.9122
_pd_proc_ls_prof_wR_expected 1.0087
_pd_proc_ls_prof_wR_factor 1.1854
_pd_proc_wavelength 1.540530
_pd_spec_mounting ' ?'
_refine_ls_goodness_of_fit_all 1.18
_refine_ls_number_parameters 85
_refine_ls_number_reflns 121
_refine_ls_number_restraints 0
_refine_ls_R_I_factor 3.3431
_refine_ls_shift/su_max 0.000
_refine_ls_shift/su_mean 0.000
_cod_data_source_file c6ra17568f2.cif
_cod_data_source_block NH3FeS
_cod_depositor_comments
;
The following automatic conversions were performed:

'_symmetry_cell_setting' value 'Tetragonal' changed to 'tetragonal'
according to
/usr/data/users/saulius/crontab/automatic-downloads/rss-feeds/RSC/lib/dictionaries/cif_core.dic
dictionary named 'cif_core.dic' version 2.4.2 from 2011-04-26.

Automatic conversion script
Id: cif_fix_values 4268 2015-11-12 08:31:59Z antanas 
;
_cod_original_cell_volume 205.557(15)
_cod_original_sg_symbol_H-M 'I 4/M M M'
_cod_database_code 7226300
_pd_proc_ls_prof_cr_factor 38.7214
_pd_proc_ls_prof_cwr_factor 13.0222
_pd_proc_ls_prof_cwr_expected 11.0809
_pd_proc_ls_prof_chi2 1.3811
_pd_proc_ls_prof_echi2 1.3991

loop_
_symmetry_equiv_pos_as_xyz
x,y,z
-y,x,z
-x,-y,z
y,-x,z
-x,y,z
y,x,z
x,-y,z
-y,-x,z
-x,-y,-z
y,-x,-z
x,y,-z
-y,x,-z
x,-y,-z
-y,-x,-z
-x,y,-z
y,x,-z
x+1/2,y+1/2,z+1/2
-y+1/2,x+1/2,z+1/2
-x+1/2,-y+1/2,z+1/2
y+1/2,-x+1/2,z+1/2
-x+1/2,y+1/2,z+1/2
y+1/2,x+1/2,z+1/2
x+1/2,-y+1/2,z+1/2
-y+1/2,-x+1/2,z+1/2
-x+1/2,-y+1/2,-z+1/2
y+1/2,-x+1/2,-z+1/2
x+1/2,y+1/2,-z+1/2
-y+1/2,x+1/2,-z+1/2
x+1/2,-y+1/2,-z+1/2
-y+1/2,-x+1/2,-z+1/2
-x+1/2,y+1/2,-z+1/2
y+1/2,x+1/2,-z+1/2

loop_
_atom_site_label
_atom_site_fract_x
_atom_site_fract_y
_atom_site_fract_z
_atom_site_U_iso_or_equiv
_atom_site_occupancy
_atom_site_adp_type
_atom_site_type_symbol
Fe1 0.00000 0.50000 0.25000 0.01267 1.00000 Uiso Fe
S1 0.00000 0.00000 0.3326(4) 0.01267 1.00000 Uiso S
N1 0.00000 0.00000 0.00000 0.01267 1.00000 Uiso N
Fe2 0.00000 0.00000 0.50000 0.01267 0.242(4) Uiso Fe

loop_
_atom_type_symbol
_atom_type_scat_Cromer_Mann_a1
_atom_type_scat_Cromer_Mann_b1
_atom_type_scat_Cromer_Mann_a2
_atom_type_scat_Cromer_Mann_b2
_atom_type_scat_Cromer_Mann_a3
_atom_type_scat_Cromer_Mann_b3
_atom_type_scat_Cromer_Mann_a4
_atom_type_scat_Cromer_Mann_b4
_atom_type_scat_Cromer_Mann_c
_atom_type_scat_dispersion_real
_atom_type_scat_dispersion_imag
_atom_type_scat_source
fe 11.76950 4.76110 7.35730 0.30720 3.52220 15.35350 2.30450 76.88050 1.03690 -1.17900 3.20400 International_Tables_for_Crystallography_Vol.C(1991)_Tables_6.1.1.4_and_6.1.1.5
s 6.90530 1.46790 5.20340 22.21510 1.43790 0.25360 1.58630 56.17200 0.86690 0.31900 0.55700 International_Tables_for_Crystallography_Vol.C(1991)_Tables_6.1.1.4_and_6.1.1.5
n 12.21260 0.00570 3.13220 9.89330 2.01250 28.99750 1.16630 0.58260 -11.52900 0.02900 0.01800 International_Tables_for_Crystallography_Vol.C(1991)_Tables_6.1.1.4_and_6.1.1.5

loop_
_geom_angle_atom_site_label_1
_geom_angle_atom_site_label_2
_geom_angle_atom_site_label_3
_geom_angle
_geom_angle_publ_flag
S1 Fe1 S1 111.80(12) n
S1 Fe1 S1 108.3(3) n

loop_
_geom_bond_atom_site_label_1
_geom_bond_atom_site_label_2
_geom_bond_distance
_geom_bond_publ_flag
Fe1 S1 2.227(3) n
Fe2 S1 2.530(6) n
